data_7011096
loop_
_publ_author_name
'Erik Fooladi'
'Todd Graham'
'Michael L. Turner'
'Bj\/orn Dalhus'
'Peter M. Maitlis'
'Mats Tilset'

_publ_section_title
;
 Oxidatively induced M--C bond cleavage reactions of Cp*Ir(Me2SO)Me2
 and Cp*Rh(Me2SO)Me2 (Cp* =&#x00A0;\h5-C5Me5)
;
_journal_issue 6
_journal_name_full 'J. Chem. Soc., Dalton Trans.'
_journal_page_first 975
_journal_page_last 982
_journal_paper_doi 10.1039/b107451m
_journal_year 2002
_chemical_formula_sum 'C14 H27 Ir O S'
_chemical_formula_weight 435.62
_chemical_name_systematic
; 
? 
;
_space_group_IT_number 2
_symmetry_cell_setting triclinic
_symmetry_space_group_name_Hall '-P 1'
_symmetry_space_group_name_H-M 'P -1'
_atom_sites_solution_hydrogens geom
_atom_sites_solution_primary direct
_atom_sites_solution_secondary difmap
_audit_creation_method SHELXL-97
_cell_angle_alpha 99.865(2)
_cell_angle_beta 96.010(2)
_cell_angle_gamma 93.146(2)
_cell_formula_units_Z 4
_cell_length_a 8.8323(10)
_cell_length_b 12.9126(15)
_cell_length_c 14.3940(17)
_cell_measurement_reflns_used 5540
_cell_measurement_temperature 150(2)
_cell_volume 1604.0(3)
_computing_cell_refinement 'Bruker SMART'
_computing_data_collection 'Bruker SMART'
_computing_data_reduction 'Bruker SHELXTL'
_computing_molecular_graphics 'Bruker SHELXTL'
_computing_publication_material 'Bruker SHELXTL'
_computing_structure_refinement 'SHELXL-97 (Sheldrick, 1997)'
_computing_structure_solution 'SHELXS-97 (Sheldrick, 1990)'
_diffrn_ambient_temperature 150(2)
_diffrn_measured_fraction_theta_full 0.912
_diffrn_measured_fraction_theta_max 0.912
_diffrn_measurement_device_type 'CCD area detector'
_diffrn_measurement_method 'phi and omega scans'
_diffrn_radiation_monochromator graphite
_diffrn_radiation_source 'fine-focus sealed tube'
_diffrn_radiation_type MoK\a
_diffrn_radiation_wavelength 0.71073
_diffrn_reflns_av_R_equivalents 0.0808
_diffrn_reflns_av_sigmaI/netI 0.0597
_diffrn_reflns_limit_h_max 11
_diffrn_reflns_limit_h_min -6
_diffrn_reflns_limit_k_max 17
_diffrn_reflns_limit_k_min -16
_diffrn_reflns_limit_l_max 18
_diffrn_reflns_limit_l_min -17
_diffrn_reflns_number 8389
_diffrn_reflns_theta_full 28.28
_diffrn_reflns_theta_max 28.28
_diffrn_reflns_theta_min 1.45
_exptl_absorpt_coefficient_mu 8.440
_exptl_absorpt_correction_T_max 0.5517
_exptl_absorpt_correction_T_min 0.2470
_exptl_absorpt_correction_type integration
_exptl_crystal_colour yellow
_exptl_crystal_density_diffrn 1.804
_exptl_crystal_density_method 'not measured'
_exptl_crystal_description block
_exptl_crystal_F_000 848
_exptl_crystal_size_max 0.23
_exptl_crystal_size_mid 0.16
_exptl_crystal_size_min 0.08
_refine_diff_density_max 3.815
_refine_diff_density_min -4.872
_refine_diff_density_rms 0.419
_refine_ls_extinction_coef 0.0008(3)
_refine_ls_extinction_expression Fc^*^=kFc[1+0.001xFc^2^\l^3^/sin(2\q)]^-1/4^
_refine_ls_extinction_method SHELXL
_refine_ls_goodness_of_fit_ref 1.096
_refine_ls_hydrogen_treatment mixed
_refine_ls_matrix_type full
_refine_ls_number_parameters 322
_refine_ls_number_reflns 7262
_refine_ls_number_restraints 0
_refine_ls_restrained_S_all 1.096
_refine_ls_R_factor_all 0.0703
_refine_ls_R_factor_gt 0.0576
_refine_ls_shift/su_max 0.039
_refine_ls_shift/su_mean 0.001
_refine_ls_structure_factor_coef Fsqd
_refine_ls_weighting_details 'calc w=1/[\s^2^(Fo^2^)+(0.1328P)^2^+0.0000P] where P=(Fo^2^+2Fc^2^)/3'
_refine_ls_weighting_scheme calc
_refine_ls_wR_factor_gt 0.1593
_refine_ls_wR_factor_ref 0.1882
_reflns_number_gt 5991
_reflns_number_total 7262
_reflns_threshold_expression >2sigma(I)
_cod_data_source_file b107451m.txt
_cod_data_source_block imt9
_cod_depositor_comments
;
The following automatic conversions were performed:
'_symmetry_cell_setting' value 'Triclinic' changed to 'triclinic'
according to '/home/saulius/struct/CIF-dictionaries/cif_core.dic'
dictionary named 'cif_core.dic' version 2.4.1 from 2010-06-29.

Automatic conversion script
Id: cif_fix_enum 1527 2010-12-29 10:47:43Z saulius 
;
_cod_original_sg_symbol_H-M P-1
_cod_database_code 7011096

loop_
_symmetry_equiv_pos_as_xyz
'x, y, z'
'-x, -y, -z'

loop_
_atom_site_label
_atom_site_type_symbol
_atom_site_fract_x
_atom_site_fract_y
_atom_site_fract_z
_atom_site_U_iso_or_equiv
_atom_site_adp_type
_atom_site_occupancy
_atom_site_symmetry_multiplicity
_atom_site_calc_flag
_atom_site_refinement_flags
_atom_site_disorder_assembly
_atom_site_disorder_group
IrA Ir 0.04602(4) 0.34595(2) -0.23558(2) 0.01831(15) Uani 1 1 d . . .
S1A S 0.0394(3) 0.41858(18) -0.36359(16) 0.0215(5) Uani 1 1 d . . .
O1A O -0.1070(8) 0.4061(6) -0.4281(5) 0.0280(15) Uani 1 1 d . . .
C1A C 0.0424(14) 0.4943(8) -0.1480(7) 0.031(2) Uani 1 1 d . . .
H1AA H 0.0341 0.4846 -0.0826 0.037 Uiso 1 1 calc R . .
H1BA H -0.0455 0.5301 -0.1707 0.037 Uiso 1 1 calc R . .
H1CA H 0.1367 0.5370 -0.1499 0.037 Uiso 1 1 calc R . .
C2A C 0.2890(12) 0.3804(8) -0.2099(8) 0.031(2) Uani 1 1 d . . .
H2AA H 0.3139 0.4537 -0.2160 0.038 Uiso 1 1 calc R . .
H2BA H 0.3385 0.3331 -0.2563 0.038 Uiso 1 1 calc R . .
H2CA H 0.3256 0.3703 -0.1456 0.038 Uiso 1 1 calc R . .
C3A C 0.1826(14) 0.3741(11) -0.4363(9) 0.042(3) Uani 1 1 d . . .
H3AA H 0.1688 0.2973 -0.4552 0.051 Uiso 1 1 calc R . .
H3BA H 0.2837 0.3938 -0.4007 0.051 Uiso 1 1 calc R . .
H3CA H 0.1741 0.4067 -0.4931 0.051 Uiso 1 1 calc R . .
C4A C 0.0971(12) 0.5565(8) -0.3429(7) 0.027(2) Uani 1 1 d . . .
H4AA H 0.0289 0.5952 -0.3024 0.032 Uiso 1 1 calc R . .
H4BA H 0.0920 0.5815 -0.4037 0.032 Uiso 1 1 calc R . .
H4CA H 0.2020 0.5684 -0.3114 0.032 Uiso 1 1 calc R . .
C10A C -0.0327(11) 0.1735(8) -0.2937(8) 0.027(2) Uani 1 1 d . . .
C11A C -0.1696(11) 0.2292(7) -0.2697(7) 0.0231(19) Uani 1 1 d . . .
C12A C -0.1447(11) 0.2726(7) -0.1691(7) 0.0221(19) Uani 1 1 d . . .
C13A C 0.0015(11) 0.2461(7) -0.1310(7) 0.0220(19) Uani 1 1 d . . .
C14A C 0.0678(11) 0.1823(7) -0.2072(7) 0.0226(19) Uani 1 1 d . . .
C15A C -0.0172(15) 0.1109(9) -0.3871(8) 0.037(3) Uani 1 1 d . . .
H15A H 0.0896 0.1169 -0.3997 0.044 Uiso 1 1 calc R . .
H15B H -0.0818 0.1372 -0.4362 0.044 Uiso 1 1 calc R . .
H15C H -0.0490 0.0369 -0.3876 0.044 Uiso 1 1 calc R . .
C16A C -0.3073(12) 0.2351(9) -0.3379(8) 0.033(2) Uani 1 1 d . . .
H16A H -0.3723 0.2876 -0.3088 0.040 Uiso 1 1 calc R . .
H16B H -0.3646 0.1660 -0.3539 0.040 Uiso 1 1 calc R . .
H16C H -0.2752 0.2556 -0.3958 0.040 Uiso 1 1 calc R . .
C17A C -0.2542(12) 0.3336(8) -0.1130(8) 0.030(2) Uani 1 1 d . . .
H17A H -0.3445 0.3433 -0.1555 0.036 Uiso 1 1 calc R . .
H17B H -0.2049 0.4026 -0.0825 0.036 Uiso 1 1 calc R . .
H17C H -0.2850 0.2948 -0.0643 0.036 Uiso 1 1 calc R . .
C18A C 0.0663(13) 0.2655(8) -0.0277(8) 0.032(2) Uani 1 1 d . . .
H18A H 0.0136 0.2166 0.0054 0.038 Uiso 1 1 calc R . .
H18B H 0.0519 0.3382 0.0013 0.038 Uiso 1 1 calc R . .
H18C H 0.1755 0.2545 -0.0227 0.038 Uiso 1 1 calc R . .
C19A C 0.2119(12) 0.1285(8) -0.1969(8) 0.031(2) Uani 1 1 d . . .
H19A H 0.1918 0.0627 -0.1735 0.038 Uiso 1 1 calc R . .
H19B H 0.2879 0.1746 -0.1517 0.038 Uiso 1 1 calc R . .
H19C H 0.2509 0.1128 -0.2587 0.038 Uiso 1 1 calc R . .
IrB Ir -0.40202(4) -0.19220(3) -0.25119(2) 0.01980(15) Uani 1 1 d . . .
S1B S -0.3202(3) -0.06912(18) -0.12715(17) 0.0232(5) Uani 1 1 d . . .
O1B O -0.3359(9) -0.0927(6) -0.0316(5) 0.0328(16) Uani 1 1 d . . .
C1B C -0.1791(13) -0.2256(10) -0.2785(10) 0.046(3) Uani 1 1 d . . .
H1AB H -0.1184 -0.1597 -0.2782 0.055 Uiso 1 1 calc R . .
H1BB H -0.1826 -0.2711 -0.3408 0.055 Uiso 1 1 calc R . .
H1CB H -0.1324 -0.2617 -0.2294 0.055 Uiso 1 1 calc R . .
C2B C -0.3732(13) -0.0812(9) -0.3426(7) 0.033(3) Uani 1 1 d . . .
H2AB H -0.3312 -0.1152 -0.3996 0.040 Uiso 1 1 calc R . .
H2BB H -0.3029 -0.0219 -0.3094 0.040 Uiso 1 1 calc R . .
H2CB H -0.4722 -0.0553 -0.3610 0.040 Uiso 1 1 calc R . .
C3B C -0.4135(13) 0.0491(8) -0.1322(9) 0.032(2) Uani 1 1 d . . .
H3AB H -0.5241 0.0340 -0.1357 0.038 Uiso 1 1 calc R . .
H3BB H -0.3897 0.0770 -0.1886 0.038 Uiso 1 1 calc R . .
H3CB H -0.3780 0.1014 -0.0752 0.038 Uiso 1 1 calc R . .
C4B C -0.1279(13) -0.0169(9) -0.1221(8) 0.037(3) Uani 1 1 d . . .
H4AB H -0.0589 -0.0734 -0.1186 0.044 Uiso 1 1 calc R . .
H4BB H -0.1034 0.0382 -0.0657 0.044 Uiso 1 1 calc R . .
H4CB H -0.1155 0.0131 -0.1792 0.044 Uiso 1 1 calc R . .
C10B C -0.6353(11) -0.2414(8) -0.2113(7) 0.025(2) Uani 1 1 d . . .
C11B C -0.5230(12) -0.3174(8) -0.1875(8) 0.028(2) Uani 1 1 d . . .
C12B C -0.4749(10) -0.3656(8) -0.2733(7) 0.0230(19) Uani 1 1 d . . .
C13B C -0.5436(11) -0.3163(7) -0.3515(6) 0.0184(17) Uani 1 1 d . . .
C14B C -0.6441(11) -0.2414(7) -0.3117(6) 0.0202(18) Uani 1 1 d . . .
C15B C -0.7251(12) -0.1801(9) -0.1429(8) 0.030(2) Uani 1 1 d . . .
H15D H -0.7975 -0.2281 -0.1208 0.036 Uiso 1 1 calc R . .
H15E H -0.7811 -0.1295 -0.1739 0.036 Uiso 1 1 calc R . .
H15F H -0.6560 -0.1420 -0.0886 0.036 Uiso 1 1 calc R . .
C16B C -0.4978(12) -0.3432(8) -0.0935(7) 0.030(2) Uani 1 1 d . . .
H16D H -0.4074 -0.3835 -0.0889 0.036 Uiso 1 1 calc R . .
H16E H -0.5871 -0.3854 -0.0817 0.036 Uiso 1 1 calc R . .
H16F H -0.4820 -0.2781 -0.0462 0.036 Uiso 1 1 calc R . .
C17B C -0.3722(12) -0.4537(8) -0.2870(9) 0.035(2) Uani 1 1 d . . .
H17D H -0.4338 -0.5211 -0.3038 0.042 Uiso 1 1 calc R . .
H17E H -0.3051 -0.4526 -0.2281 0.042 Uiso 1 1 calc R . .
H17F H -0.3101 -0.4451 -0.3382 0.042 Uiso 1 1 calc R . .
C18B C -0.5308(11) -0.3504(8) -0.4545(7) 0.028(2) Uani 1 1 d . . .
H18D H -0.5447 -0.2905 -0.4874 0.034 Uiso 1 1 calc R . .
H18E H -0.6096 -0.4071 -0.4814 0.034 Uiso 1 1 calc R . .
H18F H -0.4297 -0.3760 -0.4624 0.034 Uiso 1 1 calc R . .
C19B C -0.7482(12) -0.1817(9) -0.3667(8) 0.033(2) Uani 1 1 d . . .
H19D H -0.7719 -0.1176 -0.3254 0.040 Uiso 1 1 calc R . .
H19E H -0.8427 -0.2255 -0.3912 0.040 Uiso 1 1 calc R . .
H19F H -0.6986 -0.1626 -0.4198 0.040 Uiso 1 1 calc R . .

loop_
_atom_site_aniso_label
_atom_site_aniso_U_11
_atom_site_aniso_U_22
_atom_site_aniso_U_33
_atom_site_aniso_U_23
_atom_site_aniso_U_13
_atom_site_aniso_U_12
IrA 0.0210(2) 0.0150(2) 0.0188(2) 0.00277(14) 0.00343(14) -0.00132(14)
S1A 0.0238(11) 0.0204(11) 0.0210(11) 0.0054(9) 0.0050(8) -0.0034(8)
O1A 0.030(4) 0.035(4) 0.021(3) 0.015(3) -0.002(3) 0.001(3)
C1A 0.056(7) 0.021(5) 0.021(5) 0.014(4) 0.008(4) 0.014(5)
C2A 0.030(5) 0.028(5) 0.038(6) 0.014(5) -0.004(4) -0.002(4)
C3A 0.042(7) 0.056(8) 0.037(6) 0.022(6) 0.015(5) 0.006(5)
C4A 0.032(5) 0.024(5) 0.028(5) 0.010(4) 0.015(4) -0.005(4)
C10A 0.022(5) 0.020(5) 0.040(6) 0.013(4) -0.007(4) -0.002(4)
C11A 0.020(4) 0.018(4) 0.029(5) 0.000(4) 0.002(4) -0.010(3)
C12A 0.030(5) 0.018(4) 0.018(4) 0.000(3) 0.008(4) -0.001(4)
C13A 0.028(5) 0.020(4) 0.016(4) 0.002(3) 0.003(4) -0.008(4)
C14A 0.029(5) 0.016(4) 0.026(5) 0.005(4) 0.010(4) 0.007(4)
C15A 0.052(7) 0.025(5) 0.037(6) 0.008(5) 0.015(5) 0.003(5)
C16A 0.033(6) 0.029(5) 0.036(6) 0.011(5) -0.006(4) -0.009(4)
C17A 0.027(5) 0.032(5) 0.030(5) 0.000(4) 0.015(4) -0.007(4)
C18A 0.047(6) 0.017(5) 0.034(6) 0.011(4) 0.000(5) 0.009(4)
C19A 0.034(6) 0.025(5) 0.037(6) 0.011(4) 0.002(4) 0.008(4)
IrB 0.0209(2) 0.0180(2) 0.0198(2) 0.00136(15) 0.00456(14) -0.00379(14)
S1B 0.0275(12) 0.0170(11) 0.0235(11) 0.0023(9) -0.0004(9) -0.0031(9)
O1B 0.046(5) 0.026(4) 0.024(4) 0.002(3) 0.000(3) -0.001(3)
C1B 0.026(6) 0.042(7) 0.060(8) -0.022(6) 0.022(5) -0.019(5)
C2B 0.039(6) 0.034(6) 0.023(5) 0.010(4) -0.006(4) -0.026(5)
C3B 0.035(6) 0.014(5) 0.050(7) 0.011(4) 0.006(5) 0.003(4)
C4B 0.034(6) 0.044(7) 0.029(5) -0.002(5) 0.013(4) -0.011(5)
C10B 0.027(5) 0.025(5) 0.019(5) -0.004(4) 0.007(4) -0.007(4)
C11B 0.029(5) 0.018(5) 0.034(5) 0.003(4) -0.001(4) -0.007(4)
C12B 0.015(4) 0.026(5) 0.025(5) -0.003(4) 0.005(3) -0.013(3)
C13B 0.026(5) 0.011(4) 0.018(4) 0.003(3) 0.004(3) -0.003(3)
C14B 0.024(4) 0.016(4) 0.018(4) 0.000(3) -0.002(3) -0.005(3)
C15B 0.025(5) 0.029(5) 0.035(6) -0.004(4) 0.012(4) -0.002(4)
C16B 0.035(6) 0.022(5) 0.034(6) 0.012(4) 0.003(4) -0.007(4)
C17B 0.030(5) 0.025(5) 0.049(7) 0.001(5) 0.004(5) 0.000(4)
C18B 0.025(5) 0.027(5) 0.028(5) -0.002(4) -0.004(4) -0.002(4)
C19B 0.029(5) 0.029(5) 0.040(6) 0.002(4) 0.007(4) 0.004(4)

loop_
_atom_type_symbol
_atom_type_description
_atom_type_scat_dispersion_real
_atom_type_scat_dispersion_imag
_atom_type_scat_source
C C 0.0033 0.0016 'International Tables Vol C Tables 4.2.6.8 and 6.1.1.4'
H H 0.0000 0.0000 'International Tables Vol C Tables 4.2.6.8 and 6.1.1.4'
O O 0.0106 0.0060 'International Tables Vol C Tables 4.2.6.8 and 6.1.1.4'
S S 0.1246 0.1234 'International Tables Vol C Tables 4.2.6.8 and 6.1.1.4'
Ir Ir -1.4442 7.9887 'International Tables Vol C Tables 4.2.6.8 and 6.1.1.4'

loop_
_geom_angle_atom_site_label_1
_geom_angle_atom_site_label_2
_geom_angle_atom_site_label_3
_geom_angle
_geom_angle_site_symmetry_1
_geom_angle_site_symmetry_3
_geom_angle_publ_flag
C1A IrA C2A 83.3(5) . . ?
C1A IrA C13A 98.4(4) . . ?
C2A IrA C13A 103.0(4) . . ?
C1A IrA S1A 91.4(3) . . ?
C2A IrA S1A 90.0(3) . . ?
C13A IrA S1A 164.5(3) . . ?
C1A IrA C14A 133.8(3) . . ?
C2A IrA C14A 91.5(4) . . ?
C13A IrA C14A 38.2(3) . . ?
S1A IrA C14A 134.6(3) . . ?
C1A IrA C12A 93.1(4) . . ?
C2A IrA C12A 139.4(4) . . ?
C13A IrA C12A 37.4(4) . . ?
S1A IrA C12A 130.5(3) . . ?
C14A IrA C12A 62.3(3) . . ?
C1A IrA C10A 155.6(4) . . ?
C2A IrA C10A 115.3(4) . . ?
C13A IrA C10A 63.3(4) . . ?
S1A IrA C10A 103.6(3) . . ?
C14A IrA C10A 37.0(3) . . ?
C12A IrA C10A 62.5(4) . . ?
C1A IrA C11A 120.9(4) . . ?
C2A IrA C11A 152.0(4) . . ?
C13A IrA C11A 62.5(4) . . ?
S1A IrA C11A 102.1(3) . . ?
C14A IrA C11A 62.0(4) . . ?
C12A IrA C11A 36.8(3) . . ?
C10A IrA C11A 37.6(4) . . ?
O1A S1A C3A 106.1(5) . . ?
O1A S1A C4A 105.4(5) . . ?
C3A S1A C4A 97.8(5) . . ?
O1A S1A IrA 118.0(3) . . ?
C3A S1A IrA 112.0(4) . . ?
C4A S1A IrA 115.3(3) . . ?
C14A C10A C15A 128.1(10) . . ?
C14A C10A C11A 107.0(9) . . ?
C15A C10A C11A 124.5(9) . . ?
C14A C10A IrA 69.7(5) . . ?
C15A C10A IrA 128.8(7) . . ?
C11A C10A IrA 72.5(5) . . ?
C12A C11A C10A 107.1(8) . . ?
C12A C11A C16A 127.8(9) . . ?
C10A C11A C16A 125.1(9) . . ?
C12A C11A IrA 69.5(5) . . ?
C10A C11A IrA 69.9(5) . . ?
C16A C11A IrA 127.0(7) . . ?
C13A C12A C11A 109.0(8) . . ?
C13A C12A C17A 125.0(9) . . ?
C11A C12A C17A 126.0(9) . . ?
C13A C12A IrA 68.7(5) . . ?
C11A C12A IrA 73.6(5) . . ?
C17A C12A IrA 124.5(7) . . ?
C12A C13A C14A 107.8(8) . . ?
C12A C13A C18A 126.7(9) . . ?
C14A C13A C18A 124.9(9) . . ?
C12A C13A IrA 73.9(5) . . ?
C14A C13A IrA 72.4(5) . . ?
C18A C13A IrA 126.5(7) . . ?
C10A C14A C13A 109.1(8) . . ?
C10A C14A C19A 125.0(9) . . ?
C13A C14A C19A 125.8(9) . . ?
C10A C14A IrA 73.3(5) . . ?
C13A C14A IrA 69.4(5) . . ?
C19A C14A IrA 126.4(7) . . ?
C1B IrB C2B 83.2(5) . . ?
C1B IrB C13B 102.9(4) . . ?
C2B IrB C13B 99.0(4) . . ?
C1B IrB S1B 92.7(3) . . ?
C2B IrB S1B 89.9(3) . . ?
C13B IrB S1B 162.8(2) . . ?
C1B IrB C14B 139.8(4) . . ?
C2B IrB C14B 94.0(4) . . ?
C13B IrB C14B 37.8(3) . . ?
S1B IrB C14B 127.4(2) . . ?
C1B IrB C12B 91.0(4) . . ?
C2B IrB C12B 134.8(4) . . ?
C13B IrB C12B 38.8(3) . . ?
S1B IrB C12B 135.2(3) . . ?
C14B IrB C12B 63.0(3) . . ?
C1B IrB C11B 113.5(5) . . ?
C2B IrB C11B 157.6(4) . . ?
C13B IrB C11B 63.6(3) . . ?
S1B IrB C11B 103.6(3) . . ?
C14B IrB C11B 63.5(4) . . ?
C12B IrB C11B 36.2(4) . . ?
C1B IrB C10B 151.0(4) . . ?
C2B IrB C10B 122.4(4) . . ?
C13B IrB C10B 62.6(3) . . ?
S1B IrB C10B 100.2(2) . . ?
C14B IrB C10B 37.1(3) . . ?
C12B IrB C10B 61.6(3) . . ?
C11B IrB C10B 38.2(4) . . ?
O1B S1B C4B 105.5(5) . . ?
O1B S1B C3B 105.4(5) . . ?
C4B S1B C3B 98.7(5) . . ?
O1B S1B IrB 118.1(3) . . ?
C4B S1B IrB 115.7(4) . . ?
C3B S1B IrB 111.2(4) . . ?
C14B C10B C15B 126.7(10) . . ?
C14B C10B C11B 108.2(8) . . ?
C15B C10B C11B 125.1(9) . . ?
C14B C10B IrB 69.8(5) . . ?
C15B C10B IrB 127.3(7) . . ?
C11B C10B IrB 70.2(5) . . ?
C12B C11B C16B 130.2(10) . . ?
C12B C11B C10B 107.0(9) . . ?
C16B C11B C10B 122.0(9) . . ?
C12B C11B IrB 71.6(6) . . ?
C16B C11B IrB 129.9(7) . . ?
C10B C11B IrB 71.6(5) . . ?
C11B C12B C13B 109.3(9) . . ?
C11B C12B C17B 127.0(10) . . ?
C13B C12B C17B 123.7(9) . . ?
C11B C12B IrB 72.2(6) . . ?
C13B C12B IrB 68.5(5) . . ?
C17B C12B IrB 125.9(7) . . ?
C14B C13B C12B 107.2(8) . . ?
C14B C13B C18B 126.1(8) . . ?
C12B C13B C18B 126.0(8) . . ?
C14B C13B IrB 72.7(5) . . ?
C12B C13B IrB 72.7(5) . . ?
C18B C13B IrB 127.5(6) . . ?
C13B C14B C10B 108.2(8) . . ?
C13B C14B C19B 125.3(8) . . ?
C10B C14B C19B 126.3(9) . . ?
C13B C14B IrB 69.6(5) . . ?
C10B C14B IrB 73.1(5) . . ?
C19B C14B IrB 126.8(7) . . ?

loop_
_geom_bond_atom_site_label_1
_geom_bond_atom_site_label_2
_geom_bond_distance
_geom_bond_site_symmetry_2
_geom_bond_publ_flag
IrA C1A 2.109(10) . ?
IrA C2A 2.148(10) . ?
IrA C13A 2.195(9) . ?
IrA S1A 2.203(2) . ?
IrA C14A 2.235(9) . ?
IrA C12A 2.264(9) . ?
IrA C10A 2.282(10) . ?
IrA C11A 2.319(9) . ?
S1A O1A 1.495(7) . ?
S1A C3A 1.783(12) . ?
S1A C4A 1.792(10) . ?
C10A C14A 1.435(14) . ?
C10A C15A 1.469(16) . ?
C10A C11A 1.482(14) . ?
C11A C12A 1.449(13) . ?
C11A C16A 1.495(14) . ?
C12A C13A 1.432(14) . ?
C12A C17A 1.495(13) . ?
C13A C14A 1.450(13) . ?
C13A C18A 1.510(13) . ?
C14A C19A 1.489(13) . ?
IrB C1B 2.101(11) . ?
IrB C2B 2.128(10) . ?
IrB C13B 2.197(9) . ?
IrB S1B 2.206(2) . ?
IrB C14B 2.238(9) . ?
IrB C12B 2.255(10) . ?
IrB C11B 2.262(10) . ?
IrB C10B 2.282(10) . ?
S1B O1B 1.477(7) . ?
S1B C4B 1.782(11) . ?
S1B C3B 1.783(10) . ?
C10B C14B 1.438(13) . ?
C10B C15B 1.480(13) . ?
C10B C11B 1.487(15) . ?
C11B C12B 1.403(14) . ?
C11B C16B 1.446(14) . ?
C12B C13B 1.479(14) . ?
C12B C17B 1.493(15) . ?
C13B C14B 1.436(13) . ?
C13B C18B 1.491(13) . ?
C14B C19B 1.484(14) . ?

loop_
_geom_torsion_atom_site_label_1
_geom_torsion_atom_site_label_2
_geom_torsion_atom_site_label_3
_geom_torsion_atom_site_label_4
_geom_torsion
_geom_torsion_site_symmetry_1
_geom_torsion_site_symmetry_2
_geom_torsion_site_symmetry_3
_geom_torsion_site_symmetry_4
_geom_torsion_publ_flag
C1A IrA S1A O1A -105.8(5) . . . . ?
C2A IrA S1A O1A 170.8(5) . . . . ?
C13A IrA S1A O1A 23.7(11) . . . . ?
C14A IrA S1A O1A 78.6(5) . . . . ?
C12A IrA S1A O1A -10.5(5) . . . . ?
C10A IrA S1A O1A 54.8(4) . . . . ?
C11A IrA S1A O1A 16.2(4) . . . . ?
C1A IrA S1A C3A 130.5(6) . . . . ?
C2A IrA S1A C3A 47.2(6) . . . . ?
C13A IrA S1A C3A -99.9(11) . . . . ?
C14A IrA S1A C3A -45.0(6) . . . . ?
C12A IrA S1A C3A -134.1(6) . . . . ?
C10A IrA S1A C3A -68.9(6) . . . . ?
C11A IrA S1A C3A -107.4(6) . . . . ?
C1A IrA S1A C4A 19.9(5) . . . . ?
C2A IrA S1A C4A -63.5(5) . . . . ?
C13A IrA S1A C4A 149.4(11) . . . . ?
C14A IrA S1A C4A -155.6(5) . . . . ?
C12A IrA S1A C4A 115.2(5) . . . . ?
C10A IrA S1A C4A -179.5(5) . . . . ?
C11A IrA S1A C4A 141.9(5) . . . . ?
C1A IrA C10A C14A -82.1(10) . . . . ?
C2A IrA C10A C14A 54.8(7) . . . . ?
C13A IrA C10A C14A -37.5(6) . . . . ?
S1A IrA C10A C14A 151.4(5) . . . . ?
C12A IrA C10A C14A -79.7(6) . . . . ?
C11A IrA C10A C14A -116.4(8) . . . . ?
C1A IrA C10A C15A 154.8(10) . . . . ?
C2A IrA C10A C15A -68.3(10) . . . . ?
C13A IrA C10A C15A -160.6(11) . . . . ?
S1A IrA C10A C15A 28.3(10) . . . . ?
C14A IrA C10A C15A -123.1(12) . . . . ?
C12A IrA C10A C15A 157.2(11) . . . . ?
C11A IrA C10A C15A 120.6(12) . . . . ?
C1A IrA C10A C11A 34.3(11) . . . . ?
C2A IrA C10A C11A 171.2(6) . . . . ?
C13A IrA C10A C11A 78.9(6) . . . . ?
S1A IrA C10A C11A -92.2(5) . . . . ?
C14A IrA C10A C11A 116.4(8) . . . . ?
C12A IrA C10A C11A 36.6(6) . . . . ?
C14A C10A C11A C12A 1.6(10) . . . . ?
C15A C10A C11A C12A 174.6(9) . . . . ?
IrA C10A C11A C12A -59.9(6) . . . . ?
C14A C10A C11A C16A -176.8(9) . . . . ?
C15A C10A C11A C16A -3.8(15) . . . . ?
IrA C10A C11A C16A 121.7(9) . . . . ?
C14A C10A C11A IrA 61.5(6) . . . . ?
C15A C10A C11A IrA -125.5(10) . . . . ?
C1A IrA C11A C12A -46.2(7) . . . . ?
C2A IrA C11A C12A 100.8(9) . . . . ?
C13A IrA C11A C12A 37.0(6) . . . . ?
S1A IrA C11A C12A -145.3(5) . . . . ?
C14A IrA C11A C12A 80.4(6) . . . . ?
C10A IrA C11A C12A 118.1(8) . . . . ?
C1A IrA C11A C10A -164.3(6) . . . . ?
C2A IrA C11A C10A -17.3(11) . . . . ?
C13A IrA C11A C10A -81.1(6) . . . . ?
S1A IrA C11A C10A 96.7(5) . . . . ?
C14A IrA C11A C10A -37.7(6) . . . . ?
C12A IrA C11A C10A -118.1(8) . . . . ?
C1A IrA C11A C16A 76.3(10) . . . . ?
C2A IrA C11A C16A -136.7(10) . . . . ?
C13A IrA C11A C16A 159.5(10) . . . . ?
S1A IrA C11A C16A -22.8(9) . . . . ?
C14A IrA C11A C16A -157.1(10) . . . . ?
C12A IrA C11A C16A 122.5(11) . . . . ?
C10A IrA C11A C16A -119.4(11) . . . . ?
C10A C11A C12A C13A 0.2(11) . . . . ?
C16A C11A C12A C13A 178.6(9) . . . . ?
IrA C11A C12A C13A -59.9(7) . . . . ?
C10A C11A C12A C17A -178.8(9) . . . . ?
C16A C11A C12A C17A -0.4(16) . . . . ?
IrA C11A C12A C17A 121.1(10) . . . . ?
C10A C11A C12A IrA 60.1(6) . . . . ?
C16A C11A C12A IrA -121.5(10) . . . . ?
C1A IrA C12A C13A -99.8(6) . . . . ?
C2A IrA C12A C13A -16.3(8) . . . . ?
S1A IrA C12A C13A 165.7(4) . . . . ?
C14A IrA C12A C13A 39.2(5) . . . . ?
C10A IrA C12A C13A 81.2(6) . . . . ?
C11A IrA C12A C13A 118.6(8) . . . . ?
C1A IrA C12A C11A 141.7(6) . . . . ?
C2A IrA C12A C11A -134.9(7) . . . . ?
C13A IrA C12A C11A -118.6(8) . . . . ?
S1A IrA C12A C11A 47.1(6) . . . . ?
C14A IrA C12A C11A -79.4(6) . . . . ?
C10A IrA C12A C11A -37.4(5) . . . . ?
C1A IrA C12A C17A 18.9(9) . . . . ?
C2A IrA C12A C17A 102.3(10) . . . . ?
C13A IrA C12A C17A 118.7(11) . . . . ?
S1A IrA C12A C17A -75.6(9) . . . . ?
C14A IrA C12A C17A 157.9(10) . . . . ?
C10A IrA C12A C17A -160.1(10) . . . . ?
C11A IrA C12A C17A -122.8(11) . . . . ?
C11A C12A C13A C14A -2.0(11) . . . . ?
C17A C12A C13A C14A 177.1(9) . . . . ?
IrA C12A C13A C14A -64.9(6) . . . . ?
C11A C12A C13A C18A -173.2(9) . . . . ?
C17A C12A C13A C18A 5.8(15) . . . . ?
IrA C12A C13A C18A 123.8(10) . . . . ?
C11A C12A C13A IrA 63.0(7) . . . . ?
C17A C12A C13A IrA -118.0(9) . . . . ?
C1A IrA C13A C12A 84.1(6) . . . . ?
C2A IrA C13A C12A 169.2(6) . . . . ?
S1A IrA C13A C12A -44.6(13) . . . . ?
C14A IrA C13A C12A -115.2(8) . . . . ?
C10A IrA C13A C12A -78.8(6) . . . . ?
C11A IrA C13A C12A -36.4(5) . . . . ?
C1A IrA C13A C14A -160.7(6) . . . . ?
C2A IrA C13A C14A -75.7(6) . . . . ?
S1A IrA C13A C14A 70.5(12) . . . . ?
C12A IrA C13A C14A 115.2(8) . . . . ?
C10A IrA C13A C14A 36.3(6) . . . . ?
C11A IrA C13A C14A 78.7(6) . . . . ?
C1A IrA C13A C18A -39.9(9) . . . . ?
C2A IrA C13A C18A 45.1(9) . . . . ?
S1A IrA C13A C18A -168.7(6) . . . . ?
C14A IrA C13A C18A 120.8(11) . . . . ?
C12A IrA C13A C18A -124.1(11) . . . . ?
C10A IrA C13A C18A 157.1(10) . . . . ?
C11A IrA C13A C18A -160.5(10) . . . . ?
C15A C10A C14A C13A -175.5(10) . . . . ?
C11A C10A C14A C13A -2.9(10) . . . . ?
IrA C10A C14A C13A 60.5(6) . . . . ?
C15A C10A C14A C19A 0.9(17) . . . . ?
C11A C10A C14A C19A 173.5(9) . . . . ?
IrA C10A C14A C19A -123.1(10) . . . . ?
C15A C10A C14A IrA 124.0(11) . . . . ?
C11A C10A C14A IrA -63.4(6) . . . . ?
C12A C13A C14A C10A 3.0(11) . . . . ?
C18A C13A C14A C10A 174.4(9) . . . . ?
IrA C13A C14A C10A -63.0(7) . . . . ?
C12A C13A C14A C19A -173.3(9) . . . . ?
C18A C13A C14A C19A -1.9(15) . . . . ?
IrA C13A C14A C19A 120.7(10) . . . . ?
C12A C13A C14A IrA 66.0(7) . . . . ?
C18A C13A C14A IrA -122.6(9) . . . . ?
C1A IrA C14A C10A 145.4(7) . . . . ?
C2A IrA C14A C10A -132.4(6) . . . . ?
C13A IrA C14A C10A 118.5(8) . . . . ?
S1A IrA C14A C10A -40.8(7) . . . . ?
C12A IrA C14A C10A 80.1(6) . . . . ?
C11A IrA C14A C10A 38.2(6) . . . . ?
C1A IrA C14A C13A 26.9(8) . . . . ?
C2A IrA C14A C13A 109.2(6) . . . . ?
S1A IrA C14A C13A -159.3(4) . . . . ?
C12A IrA C14A C13A -38.4(5) . . . . ?
C10A IrA C14A C13A -118.5(8) . . . . ?
C11A IrA C14A C13A -80.3(6) . . . . ?
C1A IrA C14A C19A -93.0(10) . . . . ?
C2A IrA C14A C19A -10.8(9) . . . . ?
C13A IrA C14A C19A -119.9(11) . . . . ?
S1A IrA C14A C19A 80.8(9) . . . . ?
C12A IrA C14A C19A -158.3(10) . . . . ?
C10A IrA C14A C19A 121.6(11) . . . . ?
C11A IrA C14A C19A 159.8(10) . . . . ?
C1B IrB S1B O1B -106.8(5) . . . . ?
C2B IrB S1B O1B 170.0(5) . . . . ?
C13B IrB S1B O1B 48.2(9) . . . . ?
C14B IrB S1B O1B 75.0(5) . . . . ?
C12B IrB S1B O1B -12.6(5) . . . . ?
C11B IrB S1B O1B 8.1(5) . . . . ?
C10B IrB S1B O1B 47.0(5) . . . . ?
C1B IrB S1B C4B 19.6(6) . . . . ?
C2B IrB S1B C4B -63.5(6) . . . . ?
C13B IrB S1B C4B 174.7(9) . . . . ?
C14B IrB S1B C4B -158.5(5) . . . . ?
C12B IrB S1B C4B 113.8(6) . . . . ?
C11B IrB S1B C4B 134.6(6) . . . . ?
C10B IrB S1B C4B 173.5(5) . . . . ?
C1B IrB S1B C3B 131.1(6) . . . . ?
C2B IrB S1B C3B 48.0(5) . . . . ?
C13B IrB S1B C3B -73.8(9) . . . . ?
C14B IrB S1B C3B -47.0(5) . . . . ?
C12B IrB S1B C3B -134.7(5) . . . . ?
C11B IrB S1B C3B -114.0(5) . . . . ?
C10B IrB S1B C3B -75.0(5) . . . . ?
C1B IrB C10B C14B -103.1(10) . . . . ?
C2B IrB C10B C14B 45.4(7) . . . . ?
C13B IrB C10B C14B -37.7(5) . . . . ?
S1B IrB C10B C14B 141.9(5) . . . . ?
C12B IrB C10B C14B -81.9(6) . . . . ?
C11B IrB C10B C14B -119.1(8) . . . . ?
C1B IrB C10B C15B 135.5(11) . . . . ?
C2B IrB C10B C15B -76.0(10) . . . . ?
C13B IrB C10B C15B -159.1(11) . . . . ?
S1B IrB C10B C15B 20.5(10) . . . . ?
C14B IrB C10B C15B -121.4(12) . . . . ?
C12B IrB C10B C15B 156.8(11) . . . . ?
C11B IrB C10B C15B 119.6(11) . . . . ?
C1B IrB C10B C11B 15.9(11) . . . . ?
C2B IrB C10B C11B 164.5(6) . . . . ?
C13B IrB C10B C11B 81.3(6) . . . . ?
S1B IrB C10B C11B -99.1(5) . . . . ?
C14B IrB C10B C11B 119.1(8) . . . . ?
C12B IrB C10B C11B 37.2(6) . . . . ?
C14B C10B C11B C12B -3.7(11) . . . . ?
C15B C10B C11B C12B 174.4(9) . . . . ?
IrB C10B C11B C12B -63.3(7) . . . . ?
C14B C10B C11B C16B -174.2(9) . . . . ?
C15B C10B C11B C16B 3.8(15) . . . . ?
IrB C10B C11B C16B 126.1(9) . . . . ?
C14B C10B C11B IrB 59.7(7) . . . . ?
C15B C10B C11B IrB -122.3(10) . . . . ?
C1B IrB C11B C12B -55.9(7) . . . . ?
C2B IrB C11B C12B 79.4(13) . . . . ?
C13B IrB C11B C12B 37.3(6) . . . . ?
S1B IrB C11B C12B -155.0(5) . . . . ?
C14B IrB C11B C12B 79.7(6) . . . . ?
C10B IrB C11B C12B 115.7(8) . . . . ?
C1B IrB C11B C16B 71.6(11) . . . . ?
C2B IrB C11B C16B -153.1(11) . . . . ?
C13B IrB C11B C16B 164.8(11) . . . . ?
S1B IrB C11B C16B -27.5(10) . . . . ?
C14B IrB C11B C16B -152.8(11) . . . . ?
C12B IrB C11B C16B 127.5(13) . . . . ?
C10B IrB C11B C16B -116.7(12) . . . . ?
C1B IrB C11B C10B -171.6(6) . . . . ?
C2B IrB C11B C10B -36.3(14) . . . . ?
C13B IrB C11B C10B -78.5(6) . . . . ?
S1B IrB C11B C10B 89.3(5) . . . . ?
C14B IrB C11B C10B -36.1(5) . . . . ?
C12B IrB C11B C10B -115.7(8) . . . . ?
C16B C11B C12B C13B 174.2(10) . . . . ?
C10B C11B C12B C13B 4.7(10) . . . . ?
IrB C11B C12B C13B -58.6(6) . . . . ?
C16B C11B C12B C17B -5.2(17) . . . . ?
C10B C11B C12B C17B -174.7(9) . . . . ?
IrB C11B C12B C17B 122.0(10) . . . . ?
C16B C11B C12B IrB -127.2(11) . . . . ?
C10B C11B C12B IrB 63.3(6) . . . . ?
C1B IrB C12B C11B 130.6(7) . . . . ?
C2B IrB C12B C11B -148.1(7) . . . . ?
C13B IrB C12B C11B -120.0(8) . . . . ?
S1B IrB C12B C11B 35.7(7) . . . . ?
C14B IrB C12B C11B -81.4(6) . . . . ?
C10B IrB C12B C11B -39.3(6) . . . . ?
C1B IrB C12B C13B -109.5(6) . . . . ?
C2B IrB C12B C13B -28.1(8) . . . . ?
S1B IrB C12B C13B 155.6(4) . . . . ?
C14B IrB C12B C13B 38.6(5) . . . . ?
C11B IrB C12B C13B 120.0(8) . . . . ?
C10B IrB C12B C13B 80.7(6) . . . . ?
C1B IrB C12B C17B 7.3(10) . . . . ?
C2B IrB C12B C17B 88.7(11) . . . . ?
C13B IrB C12B C17B 116.8(11) . . . . ?
S1B IrB C12B C17B -87.6(9) . . . . ?
C14B IrB C12B C17B 155.4(10) . . . . ?
C11B IrB C12B C17B -123.2(12) . . . . ?
C10B IrB C12B C17B -162.5(10) . . . . ?
C11B C12B C13B C14B -4.1(10) . . . . ?
C17B C12B C13B C14B 175.3(9) . . . . ?
IrB C12B C13B C14B -65.0(6) . . . . ?
C11B C12B C13B C18B -174.9(9) . . . . ?
C17B C12B C13B C18B 4.5(15) . . . . ?
IrB C12B C13B C18B 124.2(9) . . . . ?
C11B C12B C13B IrB 60.9(7) . . . . ?
C17B C12B C13B IrB -119.7(9) . . . . ?
C1B IrB C13B C14B -169.9(6) . . . . ?
C2B IrB C13B C14B -84.9(6) . . . . ?
S1B IrB C13B C14B 35.8(11) . . . . ?
C12B IrB C13B C14B 114.9(7) . . . . ?
C11B IrB C13B C14B 80.1(6) . . . . ?
C10B IrB C13B C14B 37.1(5) . . . . ?
C1B IrB C13B C12B 75.2(6) . . . . ?
C2B IrB C13B C12B 160.2(6) . . . . ?
S1B IrB C13B C12B -79.2(10) . . . . ?
C14B IrB C13B C12B -114.9(7) . . . . ?
C11B IrB C13B C12B -34.8(5) . . . . ?
C10B IrB C13B C12B -77.9(6) . . . . ?
C1B IrB C13B C18B -47.3(9) . . . . ?
C2B IrB C13B C18B 37.6(9) . . . . ?
S1B IrB C13B C18B 158.3(6) . . . . ?
C14B IrB C13B C18B 122.5(10) . . . . ?
C12B IrB C13B C18B -122.6(10) . . . . ?
C11B IrB C13B C18B -157.4(9) . . . . ?
C10B IrB C13B C18B 159.6(9) . . . . ?
C12B C13B C14B C10B 1.7(10) . . . . ?
C18B C13B C14B C10B 172.5(9) . . . . ?
IrB C13B C14B C10B -63.3(6) . . . . ?
C12B C13B C14B C19B -173.6(9) . . . . ?
C18B C13B C14B C19B -2.8(15) . . . . ?
IrB C13B C14B C19B 121.4(9) . . . . ?
C12B C13B C14B IrB 65.0(6) . . . . ?
C18B C13B C14B IrB -124.1(9) . . . . ?
C15B C10B C14B C13B -176.9(9) . . . . ?
C11B C10B C14B C13B 1.1(11) . . . . ?
IrB C10B C14B C13B 61.1(6) . . . . ?
C15B C10B C14B C19B -1.6(16) . . . . ?
C11B C10B C14B C19B 176.4(9) . . . . ?
IrB C10B C14B C19B -123.7(10) . . . . ?
C15B C10B C14B IrB 122.1(10) . . . . ?
C11B C10B C14B IrB -59.9(7) . . . . ?
C1B IrB C14B C13B 15.4(9) . . . . ?
C2B IrB C14B C13B 99.6(6) . . . . ?
S1B IrB C14B C13B -167.4(4) . . . . ?
C12B IrB C14B C13B -39.6(5) . . . . ?
C11B IrB C14B C13B -80.3(6) . . . . ?
C10B IrB C14B C13B -117.5(8) . . . . ?
C1B IrB C14B C10B 132.9(8) . . . . ?
C2B IrB C14B C10B -142.9(6) . . . . ?
C13B IrB C14B C10B 117.5(8) . . . . ?
S1B IrB C14B C10B -49.9(6) . . . . ?
C12B IrB C14B C10B 77.9(6) . . . . ?
C11B IrB C14B C10B 37.1(6) . . . . ?
C1B IrB C14B C19B -104.0(10) . . . . ?
C2B IrB C14B C19B -19.8(9) . . . . ?
C13B IrB C14B C19B -119.4(10) . . . . ?
S1B IrB C14B C19B 73.2(9) . . . . ?
C12B IrB C14B C19B -159.0(9) . . . . ?
C11B IrB C14B C19B 160.3(9) . . . . ?
C10B IrB C14B C19B 123.1(11) . . . . ?
